data_2104063
loop_
_publ_author_name
'van Mechelen, Jan B.'
'Peschar, Rene'
'Schenk, Henk'

_publ_section_title
;
 Structures of mono-unsaturated triacylglycerols. III. The \b-2
 polymorphs of <i>trans</i>-mono-unsaturated triacylglycerols and
 related fully saturated triacylglycerols
;
_journal_coeditor_code DR5018
_journal_issue 2
_journal_name_full 'Acta Crystallographica Section B'
_journal_page_first 240
_journal_page_last 248
_journal_paper_doi 10.1107/S0108768108004813
_journal_volume 64
_journal_year 2008
_chemical_formula_moiety 'C53 H100 O6'
_chemical_formula_structural 'C53 H100 O6'
_chemical_formula_sum 'C53 H100 O6'
_chemical_formula_weight 833.38
_chemical_melting_point 320
_chemical_name_common '\b-2 PPE'
_chemical_name_systematic 1,2-dipalmitoyl-3-elaidoylglycerol
_space_group_IT_number 2
_symmetry_cell_setting triclinic
_symmetry_space_group_name_Hall '-P 1'
_symmetry_space_group_name_H-M 'P -1'
_audit_creation_method 'from EXP file using GSAS2CIF'
_cell_angle_alpha 89.890(6)
_cell_angle_beta 91.675(6)
_cell_angle_gamma 100.441(2)
_cell_formula_units_Z 2
_cell_length_a 5.44640(12)
_cell_length_b 12.1806(6)
_cell_length_c 41.9396(17)
_cell_measurement_temperature 295
_cell_volume 2735.04(19)
_computing_structure_refinement GSAS
_diffrn_ambient_temperature 295
_diffrn_radiation_type synchrotron
_diffrn_radiation_wavelength 0.79948
_exptl_absorpt_correction_T_max 1.00000
_exptl_absorpt_correction_T_min 1.00000
_exptl_absorpt_process_details
;   GSAS Absorption/surface roughness correction: function number 0
 No correction is applied.
;
_exptl_crystal_colour white
_exptl_crystal_density_diffrn 1.012
_exptl_crystal_description powder
_refine_ls_extinction_method none
_refine_ls_goodness_of_fit_all 3.52
_refine_ls_hydrogen_treatment constr
_refine_ls_matrix_type full
_refine_ls_number_parameters 520
_refine_ls_number_restraints 526
_refine_ls_shift/su_max 0.05
_refine_ls_shift/su_mean 0.01
_reflns_number_total 1563
_cod_data_source_file dr5018.cif
_cod_data_source_block PPE-B2-1_3-CH1635-B3
_cod_depositor_comments
;
The following automatic conversions were performed:
'_geom_bond_publ_flag' value 'N' changed to 'n' according to
'/home/saulius/struct/CIF-dictionaries/cif_core.dic' dictionary named
'cif_core.dic' version 2.4.1 from 2010-06-29 (316
times).

'_geom_angle_publ_flag' value 'N' changed to 'n' according to
'/home/saulius/struct/CIF-dictionaries/cif_core.dic' dictionary named
'cif_core.dic' version 2.4.1 from 2010-06-29 (306 times).

Automatic conversion script
Id: cif_fix_enum 1527 2010-12-29 10:47:43Z saulius 

The following automatic conversions were performed:

'_geom_bond_publ_flag' value 'N' changed to 'n' according to
/home/saulius/struct/CIF-dictionaries/cif_core.dic dictionary named
'cif_core.dic' version 2.4.1 from 2010-06-29 (316
times).

'_geom_angle_publ_flag' value 'N' changed to 'n' according
to /home/saulius/struct/CIF-dictionaries/cif_core.dic dictionary
named 'cif_core.dic' version 2.4.1 from 2010-06-29 (306 times).

Automatic conversion script
Id: cif_fix_values 1715 2011-07-08 13:25:40Z adriana 
;
_cod_original_cell_volume 2735.04(18)
_cod_database_code 2104063

loop_
_symmetry_equiv_pos_site_id
_symmetry_equiv_pos_as_xyz
1 +x,+y,+z
-1 -x,-y,-z

loop_
_atom_site_type_symbol
_atom_site_label
_atom_site_fract_x
_atom_site_fract_y
_atom_site_fract_z
_atom_site_U_iso_or_equiv
_atom_site_thermal_displace_type
_atom_site_occupancy
O O1a 0.5266(4) 0.4242(5) 0.54037(4) 0.0253 Uiso 1.0
C C1a 0.6153(3) 0.4384(4) 0.57030(4) 0.0253 Uiso 1.0
C C2a 0.4144(4) 0.4577(2) 0.59230(5) 0.0253 Uiso 1.0
O O2a 0.8217(4) 0.4275(6) 0.57891(10) 0.0253 Uiso 1.0
C C3a 0.5259(4) 0.5287(2) 0.62081(5) 0.0253 Uiso 1.0
C C4a 0.3254(4) 0.5352(2) 0.64492(5) 0.0253 Uiso 1.0
C C5a 0.4320(4) 0.6082(2) 0.67329(5) 0.0253 Uiso 1.0
C C6a 0.2282(4) 0.6143(2) 0.69694(5) 0.0253 Uiso 1.0
C C7a 0.3301(4) 0.6876(2) 0.72544(5) 0.0253 Uiso 1.0
C C8a 0.1255(4) 0.6891(2) 0.74934(5) 0.0253 Uiso 1.0
C C9a 0.2239(4) 0.7632(2) 0.77783(5) 0.0253 Uiso 1.0
C C10a 0.0185(4) 0.7644(2) 0.80162(5) 0.0253 Uiso 1.0
C C11a 0.1154(4) 0.8384(2) 0.83017(5) 0.0253 Uiso 1.0
C C12a -0.0917(4) 0.8392(2) 0.85375(5) 0.0253 Uiso 1.0
C C13a 0.0018(4) 0.9117(2) 0.88276(5) 0.0253 Uiso 1.0
C C14a -0.2069(4) 0.9091(2) 0.90630(5) 0.0253 Uiso 1.0
C C15a -0.1156(4) 0.9800(2) 0.93562(5) 0.0253 Uiso 1.0
C C16a -0.3286(4) 0.9795(3) 0.95834(6) 0.0253 Uiso 1.0
C C1 0.7032(4) 0.4077(2) 0.51571(5) 0.0253 Uiso 1.0
C C2 0.5762(4) 0.32378(15) 0.49160(4) 0.0253 Uiso 1.0
O O1b 0.7587(4) 0.2950(3) 0.46938(5) 0.0253 Uiso 1.0
C C1b 0.6694(3) 0.2422(3) 0.44256(4) 0.0253 Uiso 1.0
C C2b 0.8691(4) 0.25006(18) 0.41834(5) 0.0253 Uiso 1.0
O O2b 0.4518(4) 0.2089(8) 0.43673(11) 0.0253 Uiso 1.0
C C3b 0.8186(5) 0.15054(17) 0.39568(5) 0.0253 Uiso 1.0
C C4b 0.9578(5) 0.17883(17) 0.36492(5) 0.0253 Uiso 1.0
C C5b 0.9298(5) 0.07695(17) 0.34321(5) 0.0253 Uiso 1.0
C C6b 1.0721(5) 0.10526(17) 0.31265(5) 0.0253 Uiso 1.0
C C7b 1.0464(5) 0.00218(17) 0.29143(4) 0.0253 Uiso 1.0
C C8b 1.1762(5) 0.02919(17) 0.25994(5) 0.0253 Uiso 1.0
C C9b 1.1446(5) -0.07530(17) 0.23919(4) 0.0253 Uiso 1.0
C C10b 1.2722(5) -0.05084(17) 0.20746(4) 0.0253 Uiso 1.0
C C11b 1.2354(5) -0.15625(17) 0.18705(4) 0.0253 Uiso 1.0
C C12b 1.3636(5) -0.13371(17) 0.15528(4) 0.0253 Uiso 1.0
C C13b 1.3225(5) -0.23931(17) 0.13489(4) 0.0253 Uiso 1.0
C C14b 1.4440(5) -0.21686(17) 0.10269(4) 0.0253 Uiso 1.0
C C15b 1.3978(5) -0.32230(17) 0.08229(5) 0.0253 Uiso 1.0
C C16b 1.5333(5) -0.3022(2) 0.05101(5) 0.0253 Uiso 1.0
C C3 0.4538(4) 0.22041(16) 0.50837(6) 0.0253 Uiso 1.0
O O1c 0.6463(4) 0.16860(18) 0.52459(7) 0.0253 Uiso 1.0
C C1c 0.5688(3) 0.07554(16) 0.54073(6) 0.0253 Uiso 1.0
C C2c 0.7856(4) 0.03446(18) 0.55650(5) 0.0253 Uiso 1.0
O O2c 0.3551(4) 0.0294(4) 0.54185(17) 0.0253 Uiso 1.0
C C3c 0.8927(4) 0.1113(2) 0.58400(5) 0.0253 Uiso 1.0
C C4c 0.6911(4) 0.1193(2) 0.60778(5) 0.0253 Uiso 1.0
C C5c 0.7996(4) 0.1922(2) 0.63603(5) 0.0253 Uiso 1.0
C C6c 0.5968(4) 0.1981(2) 0.65983(5) 0.0253 Uiso 1.0
C C7c 0.6994(4) 0.2731(2) 0.68794(5) 0.0253 Uiso 1.0
C C8c 0.4921(4) 0.2796(2) 0.71101(5) 0.0253 Uiso 1.0
C C9c 0.5897(4) 0.3518(3) 0.73925(5) 0.0253 Uiso 1.0
C C10c 0.4501(4) 0.3680(3) 0.76350(5) 0.0253 Uiso 1.0
C C11c 0.5473(4) 0.4400(2) 0.79180(5) 0.0253 Uiso 1.0
C C12c 0.3406(4) 0.4445(2) 0.81520(5) 0.0253 Uiso 1.0
C C13c 0.4429(4) 0.5189(2) 0.84352(5) 0.0253 Uiso 1.0
C C14c 0.2436(4) 0.5222(2) 0.86806(5) 0.0253 Uiso 1.0
C C15c 0.3552(4) 0.5919(2) 0.89684(5) 0.0253 Uiso 1.0
C C16c 0.1584(4) 0.5973(2) 0.92156(5) 0.0253 Uiso 1.0
C C17c 0.2748(4) 0.6650(2) 0.95043(5) 0.0253 Uiso 1.0
C C18c 0.0757(4) 0.6781(2) 0.97409(6) 0.0253 Uiso 1.0
H H161a -0.4672(9) 1.0093(5) 0.94718(17) 0.0507 Uiso 1.0
H H162a -0.3916(14) 0.9016(4) 0.96562(19) 0.0507 Uiso 1.0
H H163a -0.2675(14) 1.0276(5) 0.97728(13) 0.0507 Uiso 1.0
H H151a -0.0492(14) 1.0583(4) 0.92897(19) 0.0507 Uiso 1.0
H H152a 0.0206(9) 0.9485(5) 0.94683(17) 0.0507 Uiso 1.0
H H141a -0.2675(14) 0.8304(4) 0.91314(19) 0.0507 Uiso 1.0
H H142a -0.3478(9) 0.9389(5) 0.89571(17) 0.0507 Uiso 1.0
H H131a 0.0613(15) 0.9903(4) 0.87577(19) 0.0507 Uiso 1.0
H H132a 0.1435(9) 0.8827(5) 0.89350(17) 0.0507 Uiso 1.0
H H121a -0.1549(14) 0.7610(4) 0.86088(19) 0.0507 Uiso 1.0
H H122a -0.2310(9) 0.8693(5) 0.84284(17) 0.0507 Uiso 1.0
H H111a 0.1772(14) 0.9162(4) 0.82269(19) 0.0507 Uiso 1.0
H H112a 0.2557(9) 0.8089(5) 0.84100(17) 0.0507 Uiso 1.0
H H101a -0.0426(14) 0.6865(4) 0.80916(19) 0.0507 Uiso 1.0
H H102a -0.1227(9) 0.7935(5) 0.79088(17) 0.0507 Uiso 1.0
H H91a 0.2859(14) 0.8408(4) 0.77033(19) 0.0507 Uiso 1.0
H H92a 0.3644(9) 0.7334(5) 0.78855(17) 0.0507 Uiso 1.0
H H81a 0.0642(14) 0.6114(4) 0.75693(19) 0.0507 Uiso 1.0
H H82a -0.0158(9) 0.7184(5) 0.73866(17) 0.0507 Uiso 1.0
H H71a 0.3930(14) 0.7653(4) 0.71797(19) 0.0507 Uiso 1.0
H H72a 0.4704(9) 0.6572(5) 0.73598(17) 0.0507 Uiso 1.0
H H61a 0.1590(14) 0.5374(4) 0.70457(19) 0.0507 Uiso 1.0
H H62a 0.0918(9) 0.6464(5) 0.68601(17) 0.0507 Uiso 1.0
H H51a 0.5018(14) 0.6850(4) 0.66570(18) 0.0507 Uiso 1.0
H H52a 0.5678(9) 0.5753(5) 0.68408(17) 0.0507 Uiso 1.0
H H41a 0.2570(14) 0.4584(4) 0.65266(18) 0.0507 Uiso 1.0
H H42a 0.1878(9) 0.5674(5) 0.63433(17) 0.0507 Uiso 1.0
H H31a 0.6615(9) 0.4944(5) 0.63116(18) 0.0507 Uiso 1.0
H H32a 0.5972(14) 0.6056(4) 0.61340(19) 0.0507 Uiso 1.0
H H21a 0.2940(10) 0.4968(5) 0.58039(16) 0.0507 Uiso 1.0
H H22a 0.3236(13) 0.3841(4) 0.60001(18) 0.0507 Uiso 1.0
H H11 0.7633(14) 0.4803(4) 0.50482(17) 0.0507 Uiso 1.0
H H12 0.8487(9) 0.3799(6) 0.52588(18) 0.0507 Uiso 1.0
H H161b 1.4694(13) -0.2421(4) 0.03874(16) 0.0507 Uiso 1.0
H H162b 1.7168(8) -0.2788(8) 0.0554(2) 0.0507 Uiso 1.0
H H163b 1.5029(15) -0.3726(4) 0.03810(15) 0.0507 Uiso 1.0
H H151b 1.2146(8) -0.3443(8) 0.0775(2) 0.0507 Uiso 1.0
H H152b 1.4578(13) -0.3840(4) 0.09415(16) 0.0507 Uiso 1.0
H H141b 1.6281(8) -0.1916(8) 0.1061(2) 0.0507 Uiso 1.0
H H142b 1.3724(12) -0.1571(4) 0.09132(17) 0.0507 Uiso 1.0
H H131b 1.1390(8) -0.2660(8) 0.1313(2) 0.0507 Uiso 1.0
H H132b 1.3956(12) -0.2984(4) 0.14635(17) 0.0507 Uiso 1.0
H H121b 1.5469(8) -0.1084(8) 0.1594(2) 0.0507 Uiso 1.0
H H122b 1.2947(12) -0.0737(4) 0.14366(16) 0.0507 Uiso 1.0
H H111b 1.3069(12) -0.2153(4) 0.19877(16) 0.0507 Uiso 1.0
H H112b 1.0526(8) -0.1830(8) 0.1829(2) 0.0507 Uiso 1.0
H H101b 1.2001(12) 0.0084(4) 0.19590(17) 0.0507 Uiso 1.0
H H102b 1.4549(8) -0.0241(8) 0.2116(2) 0.0507 Uiso 1.0
H H91b 0.9625(8) -0.1036(8) 0.2350(2) 0.0507 Uiso 1.0
H H92b 1.2192(12) -0.1338(4) 0.25076(17) 0.0507 Uiso 1.0
H H81b 1.3582(8) 0.0569(8) 0.2644(2) 0.0507 Uiso 1.0
H H82b 1.1030(12) 0.0883(4) 0.24851(17) 0.0507 Uiso 1.0
H H71b 0.8651(8) -0.0272(7) 0.2869(2) 0.0507 Uiso 1.0
H H72b 1.1227(12) -0.0562(4) 0.30284(17) 0.0507 Uiso 1.0
H H61b 1.2526(8) 0.1321(8) 0.3182(2) 0.0507 Uiso 1.0
H H62b 1.0039(13) 0.1653(4) 0.30098(16) 0.0507 Uiso 1.0
H H51b 0.7488(8) 0.0513(8) 0.3376(2) 0.0507 Uiso 1.0
H H52b 0.9960(13) 0.0158(4) 0.35463(17) 0.0507 Uiso 1.0
H H41b 0.8894(13) 0.2395(4) 0.35356(17) 0.0507 Uiso 1.0
H H42b 1.1389(8) 0.2052(8) 0.3703(2) 0.0507 Uiso 1.0
H H31b 0.8754(13) 0.0852(4) 0.40611(17) 0.0507 Uiso 1.0
H H32b 0.6353(8) 0.1315(8) 0.3906(2) 0.0507 Uiso 1.0
H H21b 0.8747(15) 0.3204(4) 0.40586(16) 0.0507 Uiso 1.0
H H22b 1.0337(9) 0.2515(7) 0.42968(17) 0.0507 Uiso 1.0
H H21 0.4462(10) 0.3561(5) 0.47935(16) 0.0507 Uiso 1.0
H H181c -0.0525(10) 0.7161(5) 0.96349(17) 0.0507 Uiso 1.0
H H182c -0.0059(13) 0.6030(4) 0.98180(19) 0.0507 Uiso 1.0
H H183c 0.1549(13) 0.7243(6) 0.99262(13) 0.0507 Uiso 1.0
H H171c 0.3599(13) 0.7405(4) 0.94341(19) 0.0507 Uiso 1.0
H H172c 0.4003(10) 0.6255(5) 0.96115(17) 0.0507 Uiso 1.0
H H161c 0.0854(14) 0.5200(4) 0.92854(19) 0.0507 Uiso 1.0
H H162c 0.0234(9) 0.6336(5) 0.91193(18) 0.0507 Uiso 1.0
H H151c 0.4255(14) 0.6692(4) 0.88969(19) 0.0507 Uiso 1.0
H H152c 0.4920(9) 0.5575(5) 0.90681(18) 0.0507 Uiso 1.0
H H141c 0.1744(14) 0.4445(4) 0.87509(19) 0.0507 Uiso 1.0
H H142c 0.1063(9) 0.5565(5) 0.85817(18) 0.0507 Uiso 1.0
H H131c 0.5045(14) 0.5963(4) 0.83574(18) 0.0507 Uiso 1.0
H H132c 0.5853(9) 0.4894(5) 0.85387(17) 0.0507 Uiso 1.0
H H121c 0.2736(14) 0.3674(4) 0.82286(19) 0.0507 Uiso 1.0
H H122c 0.2028(9) 0.4755(5) 0.80417(17) 0.0507 Uiso 1.0
H H111c 0.6840(9) 0.4083(5) 0.80279(17) 0.0507 Uiso 1.0
H H112c 0.6156(14) 0.5172(4) 0.78434(19) 0.0507 Uiso 1.0
H H101c 0.2702(8) 0.3314(10) 0.7628(2) 0.0507 Uiso 1.0
H H91c 0.7693(9) 0.3890(10) 0.7399(2) 0.0507 Uiso 1.0
H H81c 0.4218(14) 0.2028(4) 0.71858(19) 0.0507 Uiso 1.0
H H82c 0.3573(9) 0.3119(5) 0.69972(17) 0.0507 Uiso 1.0
H H71c 0.7683(14) 0.3497(4) 0.68004(18) 0.0507 Uiso 1.0
H H72c 0.8354(9) 0.2418(5) 0.69923(17) 0.0507 Uiso 1.0
H H61c 0.5313(14) 0.1214(4) 0.66783(18) 0.0507 Uiso 1.0
H H62c 0.4577(9) 0.2285(5) 0.64894(17) 0.0507 Uiso 1.0
H H51c 0.8685(14) 0.2690(4) 0.62834(18) 0.0507 Uiso 1.0
H H52c 0.9364(9) 0.1596(5) 0.64664(17) 0.0507 Uiso 1.0
H H41c 0.6198(14) 0.0429(4) 0.61556(18) 0.0507 Uiso 1.0
H H42c 0.5556(9) 0.1526(5) 0.59702(17) 0.0507 Uiso 1.0
H H31c 1.0316(9) 0.0810(5) 0.59495(17) 0.0507 Uiso 1.0
H H32c 0.9589(14) 0.1873(4) 0.57550(18) 0.0507 Uiso 1.0
H H21c 0.7284(15) -0.0427(4) 0.56477(18) 0.0507 Uiso 1.0
H H22c 0.9178(10) 0.0331(7) 0.54053(14) 0.0507 Uiso 1.0
H H31 0.3580(12) 0.1667(5) 0.49253(14) 0.0507 Uiso 1.0
H H32 0.3376(11) 0.2406(6) 0.52448(14) 0.0507 Uiso 1.0

loop_
_atom_type_symbol
_atom_type_scat_dispersion_real
_atom_type_scat_dispersion_imag
_atom_type_scat_source
O 0.000 0.000 International_Tables_Vol_C
C 0.000 0.000 International_Tables_Vol_C
H 0.000 0.000 International_Tables_Vol_C

loop_
_geom_angle_atom_site_label_1
_geom_angle_atom_site_label_2
_geom_angle_atom_site_label_3
_geom_angle_site_symmetry_1
_geom_angle_site_symmetry_3
_geom_angle
_geom_angle_publ_flag
C1a O1a C1 1_555 1_555 117.4(2) n
O1a C1a C2a 1_555 1_555 110.84(18) n
O1a C1a O2a 1_555 1_555 124.4(3) n
C2a C1a O2a 1_555 1_555 124.5(3) n
C1a C2a C3a 1_555 1_555 110.77(17) n
C1a C2a H21a 1_555 1_555 109.2(4) n
C1a C2a H22a 1_555 1_555 109.2(5) n
C3a C2a H21a 1_555 1_555 109.2(4) n
C3a C2a H22a 1_555 1_555 109.3(5) n
H21a C2a H22a 1_555 1_555 109.2(5) n
C2a C3a C4a 1_555 1_555 110.15(16) n
C2a C3a H31a 1_555 1_555 109.3(4) n
C2a C3a H32a 1_555 1_555 109.3(5) n
C4a C3a H31a 1_555 1_555 109.3(4) n
C4a C3a H32a 1_555 1_555 109.3(5) n
H31a C3a H32a 1_555 1_555 109.4(6) n
C3a C4a C5a 1_555 1_555 110.97(16) n
C3a C4a H41a 1_555 1_555 109.2(5) n
C3a C4a H42a 1_555 1_555 109.1(4) n
C5a C4a H41a 1_555 1_555 109.1(5) n
C5a C4a H42a 1_555 1_555 109.2(4) n
H41a C4a H42a 1_555 1_555 109.2(6) n
C4a C5a C6a 1_555 1_555 110.11(16) n
C4a C5a H51a 1_555 1_555 109.5(5) n
C4a C5a H52a 1_555 1_555 109.2(4) n
C6a C5a H51a 1_555 1_555 109.4(5) n
C6a C5a H52a 1_555 1_555 109.2(4) n
H51a C5a H52a 1_555 1_555 109.5(6) n
C5a C6a C7a 1_555 1_555 111.05(16) n
C5a C6a H61a 1_555 1_555 109.2(5) n
C5a C6a H62a 1_555 1_555 109.0(4) n
C7a C6a H61a 1_555 1_555 109.2(5) n
C7a C6a H62a 1_555 1_555 109.0(4) n
H61a C6a H62a 1_555 1_555 109.3(6) n
C6a C7a C8a 1_555 1_555 110.16(16) n
C6a C7a H71a 1_555 1_555 109.4(5) n
C6a C7a H72a 1_555 1_555 109.2(4) n
C8a C7a H71a 1_555 1_555 109.4(5) n
C8a C7a H72a 1_555 1_555 109.2(4) n
H71a C7a H72a 1_555 1_555 109.4(6) n
C7a C8a C9a 1_555 1_555 110.79(16) n
C7a C8a H81a 1_555 1_555 109.3(5) n
C7a C8a H82a 1_555 1_555 109.1(4) n
C9a C8a H81a 1_555 1_555 109.2(5) n
C9a C8a H82a 1_555 1_555 109.2(4) n
H81a C8a H82a 1_555 1_555 109.3(6) n
C8a C9a C10a 1_555 1_555 110.53(16) n
C8a C9a H91a 1_555 1_555 109.4(5) n
C8a C9a H92a 1_555 1_555 109.1(4) n
C10a C9a H91a 1_555 1_555 109.4(5) n
C10a C9a H92a 1_555 1_555 109.0(4) n
H91a C9a H92a 1_555 1_555 109.4(6) n
C9a C10a C11a 1_555 1_555 110.83(16) n
C9a C10a H101a 1_555 1_555 109.2(5) n
C9a C10a H102a 1_555 1_555 109.1(4) n
C11a C10a H101a 1_555 1_555 109.3(5) n
C11a C10a H102a 1_555 1_555 109.1(4) n
H101a C10a H102a 1_555 1_555 109.3(6) n
C10a C11a C12a 1_555 1_555 110.33(16) n
C10a C11a H111a 1_555 1_555 109.4(5) n
C10a C11a H112a 1_555 1_555 109.1(4) n
C12a C11a H111a 1_555 1_555 109.5(5) n
C12a C11a H112a 1_555 1_555 109.1(4) n
H111a C11a H112a 1_555 1_555 109.4(6) n
C11a C12a C13a 1_555 1_555 111.29(16) n
C11a C12a H121a 1_555 1_555 109.2(5) n
C11a C12a H122a 1_555 1_555 108.8(4) n
C13a C12a H121a 1_555 1_555 109.3(5) n
C13a C12a H122a 1_555 1_555 109.0(4) n
H121a C12a H122a 1_555 1_555 109.2(6) n
C12a C13a C14a 1_555 1_555 110.32(16) n
C12a C13a H131a 1_555 1_555 109.5(5) n
C12a C13a H132a 1_555 1_555 109.3(5) n
C14a C13a H131a 1_555 1_555 109.4(5) n
C14a C13a H132a 1_555 1_555 109.0(4) n
H131a C13a H132a 1_555 1_555 109.3(6) n
C13a C14a C15a 1_555 1_555 110.97(16) n
C13a C14a H141a 1_555 1_555 109.4(5) n
C13a C14a H142a 1_555 1_555 109.2(4) n
C15a C14a H141a 1_555 1_555 109.0(5) n
C15a C14a H142a 1_555 1_555 108.9(5) n
H141a C14a H142a 1_555 1_555 109.4(6) n
C14a C15a C16a 1_555 1_555 110.24(17) n
C14a C15a H151a 1_555 1_555 109.6(5) n
C14a C15a H152a 1_555 1_555 109.2(4) n
C16a C15a H151a 1_555 1_555 109.4(5) n
C16a C15a H152a 1_555 1_555 109.0(4) n
H151a C15a H152a 1_555 1_555 109.3(6) n
C15a C16a H161a 1_555 1_555 109.6(4) n
C15a C16a H162a 1_555 1_555 109.7(5) n
C15a C16a H163a 1_555 1_555 109.6(4) n
H161a C16a H162a 1_555 1_555 109.5(6) n
H161a C16a H163a 1_555 1_555 109.3(6) n
H162a C16a H163a 1_555 1_555 109.3(6) n
O1a C1 C2 1_555 1_555 109.9(2) n
O1a C1 H11 1_555 1_555 109.4(5) n
O1a C1 H12 1_555 1_555 109.4(5) n
C2 C1 H11 1_555 1_555 109.4(4) n
C2 C1 H12 1_555 1_555 109.4(4) n
H11 C1 H12 1_555 1_555 109.5(6) n
C1 C2 O1b 1_555 1_555 110.32(17) n
C1 C2 C3 1_555 1_555 109.50(16) n
C1 C2 H21 1_555 1_555 109.2(4) n
O1b C2 C3 1_555 1_555 109.3(2) n
O1b C2 H21 1_555 1_555 109.2(4) n
C3 C2 H21 1_555 1_555 109.2(4) n
C2 O1b C1b 1_555 1_555 117.26(19) n
O1b C1b C2b 1_555 1_555 110.79(17) n
O1b C1b O2b 1_555 1_555 124.2(3) n
C2b C1b O2b 1_555 1_555 124.0(3) n
C1b C2b C3b 1_555 1_555 110.97(19) n
C1b C2b H21b 1_555 1_555 109.2(5) n
C1b C2b H22b 1_555 1_555 108.9(4) n
C3b C2b H21b 1_555 1_555 109.4(4) n
C3b C2b H22b 1_555 1_555 109.0(5) n
H21b C2b H22b 1_555 1_555 109.4(7) n
C2b C3b C4b 1_555 1_555 110.09(16) n
C2b C3b H31b 1_555 1_555 109.4(4) n
C2b C3b H32b 1_555 1_555 109.1(6) n
C4b C3b H31b 1_555 1_555 109.5(5) n
C4b C3b H32b 1_555 1_555 109.3(5) n
H31b C3b H32b 1_555 1_555 109.5(7) n
C3b C4b C5b 1_555 1_555 110.93(16) n
C3b C4b H41b 1_555 1_555 109.3(5) n
C3b C4b H42b 1_555 1_555 109.0(5) n
C5b C4b H41b 1_555 1_555 109.2(4) n
C5b C4b H42b 1_555 1_555 109.0(6) n
H41b C4b H42b 1_555 1_555 109.3(7) n
C4b C5b C6b 1_555 1_555 110.75(16) n
C4b C5b H51b 1_555 1_555 109.0(6) n
C4b C5b H52b 1_555 1_555 109.4(4) n
C6b C5b H51b 1_555 1_555 109.0(5) n
C6b C5b H52b 1_555 1_555 109.3(5) n
H51b C5b H52b 1_555 1_555 109.3(7) n
C5b C6b C7b 1_555 1_555 110.21(16) n
C5b C6b H61b 1_555 1_555 109.2(5) n
C5b C6b H62b 1_555 1_555 109.5(5) n
C7b C6b H61b 1_555 1_555 109.1(6) n
C7b C6b H62b 1_555 1_555 109.5(4) n
H61b C6b H62b 1_555 1_555 109.4(6) n
C6b C7b C8b 1_555 1_555 111.44(16) n
C6b C7b H71b 1_555 1_555 109.0(6) n
C6b C7b H72b 1_555 1_555 109.1(4) n
C8b C7b H71b 1_555 1_555 109.0(5) n
C8b C7b H72b 1_555 1_555 109.0(5) n
H71b C7b H72b 1_555 1_555 109.3(6) n
C7b C8b C9b 1_555 1_555 110.05(16) n
C7b C8b H81b 1_555 1_555 109.1(5) n
C7b C8b H82b 1_555 1_555 109.6(5) n
C9b C8b H81b 1_555 1_555 109.1(6) n
C9b C8b H82b 1_555 1_555 109.6(4) n
H81b C8b H82b 1_555 1_555 109.3(6) n
C8b C9b C10b 1_555 1_555 111.28(16) n
C8b C9b H91b 1_555 1_555 109.1(6) n
C8b C9b H92b 1_555 1_555 109.1(4) n
C10b C9b H91b 1_555 1_555 109.0(5) n
C10b C9b H92b 1_555 1_555 109.1(5) n
H91b C9b H92b 1_555 1_555 109.2(6) n
C9b C10b C11b 1_555 1_555 110.23(16) n
C9b C10b H101b 1_555 1_555 109.6(5) n
C9b C10b H102b 1_555 1_555 109.1(5) n
C11b C10b H101b 1_555 1_555 109.6(4) n
C11b C10b H102b 1_555 1_555 109.1(6) n
H101b C10b H102b 1_555 1_555 109.3(6) n
C10b C11b C12b 1_555 1_555 111.03(16) n
C10b C11b H111b 1_555 1_555 109.2(4) n
C10b C11b H112b 1_555 1_555 109.0(6) n
C12b C11b H111b 1_555 1_555 109.2(5) n
C12b C11b H112b 1_555 1_555 109.1(5) n
H111b C11b H112b 1_555 1_555 109.2(6) n
C11b C12b C13b 1_555 1_555 110.55(16) n
C11b C12b H121b 1_555 1_555 109.0(5) n
C11b C12b H122b 1_555 1_555 109.5(5) n
C13b C12b H121b 1_555 1_555 109.1(6) n
C13b C12b H122b 1_555 1_555 109.5(4) n
H121b C12b H122b 1_555 1_555 109.2(7) n
C12b C13b C14b 1_555 1_555 110.96(16) n
C12b C13b H131b 1_555 1_555 109.1(6) n
C12b C13b H132b 1_555 1_555 109.3(4) n
C14b C13b H131b 1_555 1_555 109.0(5) n
C14b C13b H132b 1_555 1_555 109.4(5) n
H131b C13b H132b 1_555 1_555 109.1(6) n
C13b C14b C15b 1_555 1_555 110.52(16) n
C13b C14b H141b 1_555 1_555 109.4(5) n
C13b C14b H142b 1_555 1_555 109.5(5) n
C15b C14b H141b 1_555 1_555 109.0(6) n
C15b C14b H142b 1_555 1_555 109.2(4) n
H141b C14b H142b 1_555 1_555 109.2(7) n
C14b C15b C16b 1_555 1_555 110.63(18) n
C14b C15b H151b 1_555 1_555 109.1(6) n
C14b C15b H152b 1_555 1_555 109.6(4) n
C16b C15b H151b 1_555 1_555 108.8(5) n
C16b C15b H152b 1_555 1_555 109.4(5) n
H151b C15b H152b 1_555 1_555 109.2(7) n
C15b C16b H161b 1_555 1_555 109.6(5) n
C15b C16b H162b 1_555 1_555 109.8(5) n
C15b C16b H163b 1_555 1_555 109.4(4) n
H161b C16b H162b 1_555 1_555 109.4(7) n
H161b C16b H163b 1_555 1_555 109.3(6) n
H162b C16b H163b 1_555 1_555 109.3(8) n
C2 C3 O1c 1_555 1_555 109.29(16) n
C2 C3 H31 1_555 1_555 109.7(4) n
C2 C3 H32 1_555 1_555 109.4(4) n
O1c C3 H31 1_555 1_555 109.5(5) n
O1c C3 H32 1_555 1_555 109.4(4) n
H31 C3 H32 1_555 1_555 109.5(5) n
C3 O1c C1c 1_555 1_555 117.04(18) n
O1c C1c C2c 1_555 1_555 110.70(16) n
O1c C1c O2c 1_555 1_555 124.5(3) n
C2c C1c O2c 1_555 1_555 124.8(3) n
C1c C2c C3c 1_555 1_555 110.11(19) n
C1c C2c H21c 1_555 1_555 109.4(5) n
C1c C2c H22c 1_555 1_555 109.2(4) n
C3c C2c H21c 1_555 1_555 109.5(5) n
C3c C2c H22c 1_555 1_555 109.3(4) n
H21c C2c H22c 1_555 1_555 109.4(7) n
C2c C3c C4c 1_555 1_555 110.21(16) n
C2c C3c H31c 1_555 1_555 109.3(4) n
C2c C3c H32c 1_555 1_555 109.3(4) n
C4c C3c H31c 1_555 1_555 109.3(4) n
C4c C3c H32c 1_555 1_555 109.4(5) n
H31c C3c H32c 1_555 1_555 109.3(6) n
C3c C4c C5c 1_555 1_555 110.45(16) n
C3c C4c H41c 1_555 1_555 109.3(5) n
C3c C4c H42c 1_555 1_555 109.2(4) n
C5c C4c H41c 1_555 1_555 109.2(5) n
C5c C4c H42c 1_555 1_555 109.3(4) n
H41c C4c H42c 1_555 1_555 109.4(6) n
C4c C5c C6c 1_555 1_555 109.88(16) n
C4c C5c H51c 1_555 1_555 109.4(5) n
C4c C5c H52c 1_555 1_555 109.3(4) n
C6c C5c H51c 1_555 1_555 109.5(5) n
C6c C5c H52c 1_555 1_555 109.4(4) n
H51c C5c H52c 1_555 1_555 109.4(6) n
C5c C6c C7c 1_555 1_555 110.86(16) n
C5c C6c H61c 1_555 1_555 109.1(5) n
C5c C6c H62c 1_555 1_555 109.1(4) n
C7c C6c H61c 1_555 1_555 109.1(5) n
C7c C6c H62c 1_555 1_555 109.3(4) n
H61c C6c H62c 1_555 1_555 109.2(6) n
C6c C7c C8c 1_555 1_555 109.84(16) n
C6c C7c H71c 1_555 1_555 109.5(5) n
C6c C7c H72c 1_555 1_555 109.4(4) n
C8c C7c H71c 1_555 1_555 109.4(5) n
C8c C7c H72c 1_555 1_555 109.3(4) n
H71c C7c H72c 1_555 1_555 109.3(6) n
C7c C8c C9c 1_555 1_555 110.84(17) n
C7c C8c H81c 1_555 1_555 109.1(5) n
C7c C8c H82c 1_555 1_555 109.1(4) n
C9c C8c H81c 1_555 1_555 109.2(5) n
C9c C8c H82c 1_555 1_555 109.2(4) n
H81c C8c H82c 1_555 1_555 109.4(6) n
C8c C9c C10c 1_555 1_555 123.2(2) n
C8c C9c H91c 1_555 1_555 118.4(6) n
C10c C9c H91c 1_555 1_555 118.4(6) n
C9c C10c C11c 1_555 1_555 123.3(2) n
C9c C10c H101c 1_555 1_555 118.4(6) n
C11c C10c H101c 1_555 1_555 118.3(6) n
C10c C11c C12c 1_555 1_555 110.88(17) n
C10c C11c H111c 1_555 1_555 109.0(4) n
C10c C11c H112c 1_555 1_555 109.2(5) n
C12c C11c H111c 1_555 1_555 109.2(4) n
C12c C11c H112c 1_555 1_555 109.4(5) n
H111c C11c H112c 1_555 1_555 109.2(6) n
C11c C12c C13c 1_555 1_555 109.93(16) n
C11c C12c H121c 1_555 1_555 109.4(5) n
C11c C12c H122c 1_555 1_555 109.2(4) n
C13c C12c H121c 1_555 1_555 109.6(5) n
C13c C12c H122c 1_555 1_555 109.4(4) n
H121c C12c H122c 1_555 1_555 109.2(6) n
C12c C13c C14c 1_555 1_555 111.48(16) n
C12c C13c H131c 1_555 1_555 109.1(5) n
C12c C13c H132c 1_555 1_555 109.1(5) n
C14c C13c H131c 1_555 1_555 109.0(5) n
C14c C13c H132c 1_555 1_555 109.0(4) n
H131c C13c H132c 1_555 1_555 109.1(6) n
C13c C14c C15c 1_555 1_555 110.19(16) n
C13c C14c H141c 1_555 1_555 109.6(5) n
C13c C14c H142c 1_555 1_555 109.1(4) n
C15c C14c H141c 1_555 1_555 109.4(5) n
C15c C14c H142c 1_555 1_555 109.1(4) n
H141c C14c H142c 1_555 1_555 109.4(6) n
C14c C15c C16c 1_555 1_555 111.11(16) n
C14c C15c H151c 1_555 1_555 109.2(5) n
C14c C15c H152c 1_555 1_555 109.1(4) n
C16c C15c H151c 1_555 1_555 109.2(5) n
C16c C15c H152c 1_555 1_555 108.9(4) n
H151c C15c H152c 1_555 1_555 109.3(6) n
C15c C16c C17c 1_555 1_555 110.28(16) n
C15c C16c H161c 1_555 1_555 109.5(5) n
C15c C16c H162c 1_555 1_555 109.3(4) n
C17c C16c H161c 1_555 1_555 109.2(5) n
C17c C16c H162c 1_555 1_555 109.1(4) n
H161c C16c H162c 1_555 1_555 109.4(6) n
C16c C17c C18c 1_555 1_555 110.52(17) n
C16c C17c H171c 1_555 1_555 109.6(5) n
C16c C17c H172c 1_555 1_555 109.2(4) n
C18c C17c H171c 1_555 1_555 109.3(5) n
C18c C17c H172c 1_555 1_555 108.9(4) n
H171c C17c H172c 1_555 1_555 109.3(5) n
C17c C18c H181c 1_555 1_555 109.5(4) n
C17c C18c H182c 1_555 1_555 109.6(5) n
C17c C18c H183c 1_555 1_555 109.4(4) n
H181c C18c H182c 1_555 1_555 109.5(6) n
H181c C18c H183c 1_555 1_555 109.3(6) n
H182c C18c H183c 1_555 1_555 109.5(6) n

loop_
_geom_bond_atom_site_label_1
_geom_bond_atom_site_label_2
_geom_bond_site_symmetry_2
_geom_bond_distance
_geom_bond_publ_flag
O1a C1a 1_555 1.332(3) n
O1a C1 1_555 1.471(3) n
C1a O1a 1_555 1.332(3) n
C1a C2a 1_555 1.502(3) n
C1a O2a 1_555 1.201(4) n
C2a C1a 1_555 1.502(3) n
C2a C3a 1_555 1.523(3) n
C2a H21a 1_555 1.000(7) n
C2a H22a 1_555 1.000(6) n
O2a C1a 1_555 1.201(4) n
C3a C2a 1_555 1.523(3) n
C3a C4a 1_555 1.522(3) n
C3a H31a 1_555 1.000(7) n
C3a H32a 1_555 0.999(6) n
C4a C3a 1_555 1.522(3) n
C4a C5a 1_555 1.523(3) n
C4a H41a 1_555 1.000(6) n
C4a H42a 1_555 1.000(7) n
C5a C4a 1_555 1.523(3) n
C5a C6a 1_555 1.522(3) n
C5a H51a 1_555 0.999(6) n
C5a H52a 1_555 1.000(7) n
C6a C5a 1_555 1.522(3) n
C6a C7a 1_555 1.523(3) n
C6a H61a 1_555 1.000(6) n
C6a H62a 1_555 0.999(7) n
C7a C6a 1_555 1.523(3) n
C7a C8a 1_555 1.523(3) n
C7a H71a 1_555 0.999(6) n
C7a H72a 1_555 1.000(7) n
C8a C7a 1_555 1.523(3) n
C8a C9a 1_555 1.523(3) n
C8a H81a 1_555 1.000(6) n
C8a H82a 1_555 1.000(6) n
C9a C8a 1_555 1.523(3) n
C9a C10a 1_555 1.523(3) n
C9a H91a 1_555 0.999(6) n
C9a H92a 1_555 0.999(7) n
C10a C9a 1_555 1.523(3) n
C10a C11a 1_555 1.524(3) n
C10a H101a 1_555 1.000(6) n
C10a H102a 1_555 1.000(6) n
C11a C10a 1_555 1.524(3) n
C11a C12a 1_555 1.523(3) n
C11a H111a 1_555 1.000(6) n
C11a H112a 1_555 0.999(7) n
C12a C11a 1_555 1.523(3) n
C12a C13a 1_555 1.525(3) n
C12a H121a 1_555 1.000(6) n
C12a H122a 1_555 1.000(7) n
C13a C12a 1_555 1.525(3) n
C13a C14a 1_555 1.524(3) n
C13a H131a 1_555 1.000(6) n
C13a H132a 1_555 1.000(6) n
C14a C13a 1_555 1.524(3) n
C14a C15a 1_555 1.522(3) n
C14a H141a 1_555 1.000(6) n
C14a H142a 1_555 0.999(6) n
C15a C14a 1_555 1.522(3) n
C15a C16a 1_555 1.522(3) n
C15a H151a 1_555 1.000(6) n
C15a H152a 1_555 1.001(7) n
C16a C15a 1_555 1.522(3) n
C16a H161a 1_555 0.999(7) n
C16a H162a 1_555 1.000(6) n
C16a H163a 1_555 1.001(6) n
C1 O1a 1_555 1.471(3) n
C1 C2 1_555 1.501(3) n
C1 H11 1_555 1.000(6) n
C1 H12 1_555 1.000(6) n
C2 C1 1_555 1.501(3) n
C2 O1b 1_555 1.470(3) n
C2 C3 1_555 1.498(3) n
C2 H21 1_555 1.000(7) n
O1b C2 1_555 1.470(3) n
O1b C1b 1_555 1.332(3) n
C1b O1b 1_555 1.332(3) n
C1b C2b 1_555 1.500(3) n
C1b O2b 1_555 1.199(3) n
C2b C1b 1_555 1.500(3) n
C2b C3b 1_555 1.522(3) n
C2b H21b 1_555 1.000(6) n
C2b H22b 1_555 1.000(6) n
O2b C1b 1_555 1.199(3) n
C3b C2b 1_555 1.522(3) n
C3b C4b 1_555 1.523(3) n
C3b H31b 1_555 1.000(6) n
C3b H32b 1_555 1.000(5) n
C4b C3b 1_555 1.523(3) n
C4b C5b 1_555 1.523(3) n
C4b H41b 1_555 1.000(7) n
C4b H42b 1_555 0.999(5) n
C5b C4b 1_555 1.523(3) n
C5b C6b 1_555 1.524(3) n
C5b H51b 1_555 1.000(5) n
C5b H52b 1_555 1.000(7) n
C6b C5b 1_555 1.524(3) n
C6b C7b 1_555 1.524(3) n
C6b H61b 1_555 0.999(5) n
C6b H62b 1_555 1.000(7) n
C7b C6b 1_555 1.524(3) n
C7b C8b 1_555 1.524(3) n
C7b H71b 1_555 1.000(5) n
C7b H72b 1_555 1.000(7) n
C8b C7b 1_555 1.524(3) n
C8b C9b 1_555 1.524(3) n
C8b H81b 1_555 1.000(5) n
C8b H82b 1_555 0.999(7) n
C9b C8b 1_555 1.524(3) n
C9b C10b 1_555 1.523(3) n
C9b H91b 1_555 1.000(5) n
C9b H92b 1_555 1.000(7) n
C10b C9b 1_555 1.523(3) n
C10b C11b 1_555 1.524(3) n
C10b H101b 1_555 1.000(7) n
C10b H102b 1_555 1.000(5) n
C11b C10b 1_555 1.524(3) n
C11b C12b 1_555 1.523(3) n
C11b H111b 1_555 1.000(7) n
C11b H112b 1_555 1.000(5) n
C12b C11b 1_555 1.523(3) n
C12b C13b 1_555 1.525(3) n
C12b H121b 1_555 1.000(5) n
C12b H122b 1_555 1.000(7) n
C13b C12b 1_555 1.525(3) n
C13b C14b 1_555 1.524(3) n
C13b H131b 1_555 1.000(5) n
C13b H132b 1_555 1.000(7) n
C14b C13b 1_555 1.524(3) n
C14b C15b 1_555 1.523(3) n
C14b H141b 1_555 1.000(5) n
C14b H142b 1_555 1.000(7) n
C15b C14b 1_555 1.523(3) n
C15b C16b 1_555 1.522(3) n
C15b H151b 1_555 1.000(5) n
C15b H152b 1_555 0.999(7) n
C16b C15b 1_555 1.522(3) n
C16b H161b 1_555 1.001(7) n
C16b H162b 1_555 1.000(5) n
C16b H163b 1_555 1.001(6) n
C3 C2 1_555 1.498(3) n
C3 O1c 1_555 1.468(3) n
C3 H31 1_555 0.999(6) n
C3 H32 1_555 1.000(7) n
O1c C3 1_555 1.468(3) n
O1c C1c 1_555 1.327(3) n
C1c O1c 1_555 1.327(3) n
C1c C2c 1_555 1.500(3) n
C1c O2c 1_555 1.199(3) n
C2c C1c 1_555 1.500(3) n
C2c C3c 1_555 1.521(3) n
C2c H21c 1_555 1.000(6) n
C2c H22c 1_555 1.000(6) n
O2c C1c 1_555 1.199(3) n
C3c C2c 1_555 1.521(3) n
C3c C4c 1_555 1.521(3) n
C3c H31c 1_555 1.000(7) n
C3c H32c 1_555 1.000(6) n
C4c C3c 1_555 1.521(3) n
C4c C5c 1_555 1.521(3) n
C4c H41c 1_555 0.999(6) n
C4c H42c 1_555 1.000(7) n
C5c C4c 1_555 1.521(3) n
C5c C6c 1_555 1.521(3) n
C5c H51c 1_555 1.000(6) n
C5c H52c 1_555 1.000(7) n
C6c C5c 1_555 1.521(3) n
C6c C7c 1_555 1.522(3) n
C6c H61c 1_555 0.999(6) n
C6c H62c 1_555 1.000(7) n
C7c C6c 1_555 1.522(3) n
C7c C8c 1_555 1.522(3) n
C7c H71c 1_555 1.000(6) n
C7c H72c 1_555 1.000(7) n
C8c C7c 1_555 1.522(3) n
C8c C9c 1_555 1.502(3) n
C8c H81c 1_555 1.000(6) n
C8c H82c 1_555 1.000(7) n
C9c C8c 1_555 1.502(3) n
C9c C10c 1_555 1.324(3) n
C9c H91c 1_555 1.000(6) n
C10c C9c 1_555 1.324(3) n
C10c C11c 1_555 1.503(3) n
C10c H101c 1_555 1.000(6) n
C11c C10c 1_555 1.503(3) n
C11c C12c 1_555 1.523(3) n
C11c H111c 1_555 1.000(7) n
C11c H112c 1_555 1.000(6) n
C12c C11c 1_555 1.523(3) n
C12c C13c 1_555 1.525(3) n
C12c H121c 1_555 1.000(6) n
C12c H122c 1_555 1.001(7) n
C13c C12c 1_555 1.525(3) n
C13c C14c 1_555 1.523(3) n
C13c H131c 1_555 1.000(6) n
C13c H132c 1_555 1.000(6) n
C14c C13c 1_555 1.523(3) n
C14c C15c 1_555 1.524(3) n
C14c H141c 1_555 1.000(6) n
C14c H142c 1_555 1.000(7) n
C15c C14c 1_555 1.524(3) n
C15c C16c 1_555 1.523(3) n
C15c H151c 1_555 0.999(6) n
C15c H152c 1_555 1.000(7) n
C16c C15c 1_555 1.523(3) n
C16c C17c 1_555 1.522(3) n
C16c H161c 1_555 1.000(6) n
C16c H162c 1_555 0.999(7) n
C17c C16c 1_555 1.522(3) n
C17c C18c 1_555 1.521(3) n
C17c H171c 1_555 1.000(6) n
C17c H172c 1_555 1.001(7) n
C18c C17c 1_555 1.521(3) n
C18c H181c 1_555 0.999(7) n
C18c H182c 1_555 1.000(6) n
C18c H183c 1_555 1.000(6) n
H161a C16a 1_555 0.999(7) n
H162a C16a 1_555 1.000(6) n
H163a C16a 1_555 1.001(6) n
H151a C15a 1_555 1.000(6) n
H152a C15a 1_555 1.001(7) n
H141a C14a 1_555 1.000(6) n
H142a C14a 1_555 0.999(6) n
H131a C13a 1_555 1.000(6) n
H132a C13a 1_555 1.000(6) n
H121a C12a 1_555 1.000(6) n
H122a C12a 1_555 1.000(7) n
H111a C11a 1_555 1.000(6) n
H112a C11a 1_555 0.999(7) n
H101a C10a 1_555 1.000(6) n
H102a C10a 1_555 1.000(6) n
H91a C9a 1_555 0.999(6) n
H92a C9a 1_555 0.999(7) n
H81a C8a 1_555 1.000(6) n
H82a C8a 1_555 1.000(6) n
H71a C7a 1_555 0.999(6) n
H72a C7a 1_555 1.000(7) n
H61a C6a 1_555 1.000(6) n
H62a C6a 1_555 0.999(7) n
H51a C5a 1_555 0.999(6) n
H52a C5a 1_555 1.000(7) n
H41a C4a 1_555 1.000(6) n
H42a C4a 1_555 1.000(7) n
H31a C3a 1_555 1.000(7) n
H32a C3a 1_555 0.999(6) n
H21a C2a 1_555 1.000(7) n
H22a C2a 1_555 1.000(6) n
H11 C1 1_555 1.000(6) n
H12 C1 1_555 1.000(6) n
H161b C16b 1_555 1.001(7) n
H162b C16b 1_555 1.000(5) n
H163b C16b 1_555 1.001(6) n
H151b C15b 1_555 1.000(5) n
H152b C15b 1_555 0.999(7) n
H141b C14b 1_555 1.000(5) n
H142b C14b 1_555 1.000(7) n
H131b C13b 1_555 1.000(5) n
H132b C13b 1_555 1.000(7) n
H121b C12b 1_555 1.000(5) n
H122b C12b 1_555 1.000(7) n
H111b C11b 1_555 1.000(7) n
H112b C11b 1_555 1.000(5) n
H101b C10b 1_555 1.000(7) n
H102b C10b 1_555 1.000(5) n
H91b C9b 1_555 1.000(5) n
H92b C9b 1_555 1.000(7) n
H81b C8b 1_555 1.000(5) n
H82b C8b 1_555 0.999(7) n
H71b C7b 1_555 1.000(5) n
H72b C7b 1_555 1.000(7) n
H61b C6b 1_555 0.999(5) n
H62b C6b 1_555 1.000(7) n
H51b C5b 1_555 1.000(5) n
H52b C5b 1_555 1.000(7) n
H41b C4b 1_555 1.000(7) n
H42b C4b 1_555 0.999(5) n
H31b C3b 1_555 1.000(6) n
H32b C3b 1_555 1.000(5) n
H21b C2b 1_555 1.000(6) n
H22b C2b 1_555 1.000(6) n
H21 C2 1_555 1.000(7) n
H181c C18c 1_555 0.999(7) n
H182c C18c 1_555 1.000(6) n
H183c C18c 1_555 1.000(6) n
H171c C17c 1_555 1.000(6) n
H172c C17c 1_555 1.001(7) n
H161c C16c 1_555 1.000(6) n
H162c C16c 1_555 0.999(7) n
H151c C15c 1_555 0.999(6) n
H152c C15c 1_555 1.000(7) n
H141c C14c 1_555 1.000(6) n
H142c C14c 1_555 1.000(7) n
H131c C13c 1_555 1.000(6) n
H132c C13c 1_555 1.000(6) n
H121c C12c 1_555 1.000(6) n
H122c C12c 1_555 1.001(7) n
H111c C11c 1_555 1.000(7) n
H112c C11c 1_555 1.000(6) n
H101c C10c 1_555 1.000(6) n
H91c C9c 1_555 1.000(6) n
H81c C8c 1_555 1.000(6) n
H82c C8c 1_555 1.000(7) n
H71c C7c 1_555 1.000(6) n
H72c C7c 1_555 1.000(7) n
H61c C6c 1_555 0.999(6) n
H62c C6c 1_555 1.000(7) n
H51c C5c 1_555 1.000(6) n
H52c C5c 1_555 1.000(7) n
H41c C4c 1_555 0.999(6) n
H42c C4c 1_555 1.000(7) n
H31c C3c 1_555 1.000(7) n
H32c C3c 1_555 1.000(6) n
H21c C2c 1_555 1.000(6) n
H22c C2c 1_555 1.000(6) n
H31 C3 1_555 0.999(6) n
H32 C3 1_555 1.000(7) n
